data_1557520
loop_
_publ_author_name
'Kivekas, Raikko'
'Sillanpaa, Reijo'
'Teixidor, Francesc'
'Vinas, Clara'
'Abad, M. Mar'

_publ_section_title
;
 Copper(I) Chloride Complexes of 1,2-Bis(disubstituted
 phosphino)-1,2-dicarba-closo-dodecaboranes and Crystal Structure of
 Chloro-[1,2-bis(diethoxyphosphino)-1,2-dicarba-closo-
 dodecaborane]triphenylphosphinecopper(I)
;
_journal_name_full 'Acta Chemica Scandinavica'
_journal_page_first 499
_journal_page_last 504
_journal_paper_doi 10.3891/acta.chem.scand.50-0499
_journal_volume 50
_journal_year 1996
_chemical_formula_sum 'C28 H45 B10 Cl Cu O4 P3'
_chemical_formula_weight 745.68
_chemical_name_common
;
[CuCl{1,2-[P(OEt)2)2-1,2-C2Bi0H10}(PPh3)]
;
_space_group_IT_number 14
_space_group_name_Hall '-P 2ybc'
_space_group_name_H-M_alt 'P 1 21/c 1'
_symmetry_cell_setting monoclinic
_symmetry_Int_Tables_number 14
_symmetry_space_group_name_Hall '-P 2ybc'
_symmetry_space_group_name_H-M 'P 1 21/c 1'
_cell_angle_alpha 90.
_cell_angle_beta 112.91(2)
_cell_angle_gamma 90.
_cell_formula_units_Z 4
_cell_length_a 18.597(3)
_cell_length_b 10.897(6)
_cell_length_c 20.677(5)
_cell_volume 3860(2)
_diffrn_ambient_temperature 296
_diffrn_radiation_probe x-ray
_diffrn_radiation_type MoK\a
_diffrn_radiation_wavelength 0.71069
_exptl_crystal_density_diffrn 1.283
_refine_ls_goodness_of_fit_ref 1.82
_refine_ls_number_parameters 454
_refine_ls_number_reflns 3669
_refine_ls_R_factor_gt 0.051
_refine_ls_wR_factor_gt 0.060
_cod_data_source_file Acta-Chem-Scand-1996-50-499.cif
_cod_data_source_block 1
_cod_original_sg_symbol_H-M 'P 21/c'
_cod_database_code 1557520

loop_
_space_group_symop_id
_space_group_symop_operation_xyz
1 x,y,z
2 -x,1/2+y,1/2-z
3 -x,-y,-z
4 x,1/2-y,1/2+z

loop_
_atom_site_label
_atom_site_type_symbol
_atom_site_thermal_displace_type
_atom_site_fract_x
_atom_site_fract_y
_atom_site_fract_z
_atom_site_occupancy
_atom_site_U_iso_or_equiv
_atom_site_calc_flag
_atom_site_refinement_flags
_atom_site_disorder_assembly
_atom_site_disorder_group
Cu1 Cu Uiso 0.79659(4) 1.00699(7) -0.00014(4) 1.000 0.0434(4) . . . .
Cl1 Cl Uiso 0.91740(10) 0.9269(2) 0.06100(10) 1.000 0.0666(11) . . . .
P1 P Uiso 0.75710(10) 0.9703(2) -0.11580(10) 1.000 0.0442(9) . . . .
P2 P Uiso 0.70020(10) 0.8944(2) 0.00970(10) 1.000 0.0469(10) . . . .
P3 P Uiso 0.80290(10) 1.2108(2) 0.02798(9) 1.000 0.0398(9) . . . .
O1 O Uiso 0.8074(3) 0.9029(5) -0.1504(2) 1.000 0.072(4) . . . .
O2 O Uiso 0.7151(3) 1.0811(5) -0.1668(3) 1.000 0.091(4) . . . .
O3 O Uiso 0.6246(3) 0.9569(5) 0.0148(3) 1.000 0.074(4) . . . .
O4 O Uiso 0.7138(3) 0.7793(5) 0.0588(3) 1.000 0.077(4) . . . .
C1 C Uiso 0.6751(3) 0.8562(5) -0.1419(3) 1.000 0.038(4) . . . .
C2 C Uiso 0.6465(3) 0.8178(5) -0.0765(3) 1.000 0.039(4) . . . .
C3 C Uiso 0.8900(5) 0.9210(10) -0.1265(5) 1.000 0.101(6) . . . .
C4 C Uiso 0.9269(5) 0.8230(10) -0.1470(6) 1.000 0.120(8) . . . .
C5 C Uiso 0.7250(10) 1.1370(10) -0.2157(9) 1.000 0.228(13) . . . .
C6 C Uiso 0.7207(7) 1.2430(10) -0.2380(6) 1.000 0.138(9) . . . .
C7 C Uiso 0.6281(6) 1.0260(10) 0.0725(5) 1.000 0.101(6) . . . .
C8 C Uiso 0.6059(7) 0.9690(10) 0.1223(6) 1.000 0.134(9) . . . .
C9 C Uiso 0.7840(8) 0.7490(10) 0.1117(9) 1.000 0.190(13) . . . .
C10 C Uiso 0.7940(10) 0.665(2) 0.1470(10) 1.000 0.38(3) . . . .
C11 C Uiso 0.8474(4) 1.3046(6) -0.0186(3) 1.000 0.041(4) . . . .
C12 C Uiso 0.9128(4) 1.2586(6) -0.0267(4) 1.000 0.051(4) . . . .
C13 C Uiso 0.9535(4) 1.3267(8) -0.0577(4) 1.000 0.062(5) . . . .
C14 C Uiso 0.9271(5) 1.4423(8) -0.0823(4) 1.000 0.067(5) . . . .
C15 C Uiso 0.8621(5) 1.4895(8) -0.0765(5) 1.000 0.074(5) . . . .
C16 C Uiso 0.8220(4) 1.4201(6) -0.0448(4) 1.000 0.055(4) . . . .
C17 C Uiso 0.8617(4) 1.2453(7) 0.1200(3) 1.000 0.048(4) . . . .
C18 C Uiso 0.8982(5) 1.3572(8) 0.1412(4) 1.000 0.068(5) . . . .
C19 C Uiso 0.9410(6) 1.3780(10) 0.2119(6) 1.000 0.090(6) . . . .
C20 C Uiso 0.9489(6) 1.2920(10) 0.2603(5) 1.000 0.096(8) . . . .
C21 C Uiso 0.9135(7) 1.1810(10) 0.2404(5) 1.000 0.094(8) . . . .
C22 C Uiso 0.8700(4) 1.1563(8) 0.1691(4) 1.000 0.062(5) . . . .
C23 C Uiso 0.7079(4) 1.2829(5) 0.0119(3) 1.000 0.039(4) . . . .
C24 C Uiso 0.6486(4) 1.2671(7) -0.0534(4) 1.000 0.056(4) . . . .
C25 C Uiso 0.5739(4) 1.3097(7) -0.0668(5) 1.000 0.070(5) . . . .
C26 C Uiso 0.5574(5) 1.3649(8) -0.0146(5) 1.000 0.072(5) . . . .
C27 C Uiso 0.6151(5) 1.3822(8) 0.0496(5) 1.000 0.072(5) . . . .
C28 C Uiso 0.6909(6) 1.3424(9) 0.0629(4) 1.000 0.062(5) . . . .
B3 B Uiso 0.5871(4) 0.9079(8) -0.1443(4) 1.000 0.048(4) . . . .
B4 B Uiso 0.5980(5) 0.8504(8) -0.2205(4) 1.000 0.053(5) . . . .
B5 B Uiso 0.6681(5) 0.7315(9) -0.1935(5) 1.000 0.060(5) . . . .
B6 B Uiso 0.6991(5) 0.7151(8) -0.1027(5) 1.000 0.052(5) . . . .
B7 B Uiso 0.5487(5) 0.7872(8) -0.1101(5) 1.000 0.058(5) . . . .
B8 B Uiso 0.5186(5) 0.8050(9) -0.2010(5) 1.000 0.063(5) . . . .
B9 B Uiso 0.5667(5) 0.6955(9) -0.2314(5) 1.000 0.067(5) . . . .
B10 B Uiso 0.6309(6) 0.6137(9) -0.1582(6) 1.000 0.072(5) . . . .
B11 B Uiso 0.6183(6) 0.6674(8) -0.0844(5) 1.000 0.062(5) . . . .
B12 B Uiso 0.5380(5) 0.6590(10) -0.1624(6) 1.000 0.070(5) . . . .

loop_
_atom_type_symbol
_atom_type_description
_atom_type_scat_dispersion_real
_atom_type_scat_dispersion_imag
_atom_type_scat_source
C C 0.0033 0.0016 ' International Tables Vol C Tables 4.2.6.8 and 6.1.1.4'
B B 0.0013 0.0007 ' International Tables Vol C Tables 4.2.6.8 and 6.1.1.4'
Cl Cl 0.1484 0.1585 ' International Tables Vol C Tables 4.2.6.8 and 6.1.1.4'
Cu Cu 0.3201 1.2651 ' International Tables Vol C Tables 4.2.6.8 and 6.1.1.4'
O O 0.0106 0.0060 ' International Tables Vol C Tables 4.2.6.8 and 6.1.1.4'
P P 0.1023 0.0942 ' International Tables Vol C Tables 4.2.6.8 and 6.1.1.4'

loop_
_geom_angle_atom_site_label_1
_geom_angle_atom_site_label_2
_geom_angle_atom_site_label_3
_geom_angle
_geom_angle_site_symmetry_1
_geom_angle_site_symmetry_2
_geom_angle_site_symmetry_3
_geom_angle_publ_flag
Cl1 Cu1 P1 111.42(8) . . . yes
Cl1 Cu1 P2 112.94(8) . . . yes
Cl1 Cu1 P3 106.79(8) . . . yes
P1 Cu1 P2 93.30(8) . . . yes
P1 Cu1 P3 113.98(8) . . . yes
P2 Cu1 P3 118.11(8) . . . yes
Cu1 P1 O1 124.35(19) . . . yes
Cu1 P1 O2 116.3(2) . . . yes
Cu1 P1 C1 108.4(2) . . . yes
O1 P1 O2 106.2(3) . . . yes
O1 P1 C1 97.0(3) . . . yes
O2 P1 C1 100.2(3) . . . yes
Cu1 P2 O3 121.7(2) . . . yes
Cu1 P2 O4 124.2(2) . . . yes
Cu1 P2 C2 107.9(2) . . . yes
O3 P2 O4 102.8(3) . . . yes
O3 P2 C2 95.5(3) . . . yes
O4 P2 C2 98.7(3) . . . yes
Cu1 P3 C11 113.7(2) . . . yes
Cu1 P3 C17 114.5(3) . . . yes
Cu1 P3 C23 114.7(2) . . . yes
C11 P3 C17 103.0(3) . . . yes
C11 P3 C23 105.6(3) . . . yes
C17 P3 C23 104.1(3) . . . yes
P1 O1 C3 122.0(5) . . . yes
P1 O2 C5 135.6(9) . . . yes
P2 O3 C7 122.5(6) . . . yes
P2 O4 C9 124.7(7) . . . yes
P1 C1 C2 114.1(4) . . . yes
P1 C1 B3 116.8(4) . . . yes
P1 C1 B4 126.0(4) . . . yes
P1 C1 B5 124.4(5) . . . yes
P1 C1 B6 115.2(5) . . . yes
C2 C1 B3 60.6(4) . . . yes
C2 C1 B4 110.2(5) . . . yes
C2 C1 B5 109.5(5) . . . yes
C2 C1 B6 60.3(4) . . . yes
B3 C1 B4 62.9(5) . . . yes
B3 C1 B5 113.9(5) . . . yes
B3 C1 B6 112.3(5) . . . yes
B4 C1 B5 62.6(5) . . . yes
B4 C1 B6 112.7(5) . . . yes
B5 C1 B6 61.5(5) . . . yes
P2 C2 C1 115.9(4) . . . yes
P2 C2 B3 117.3(4) . . . yes
P2 C2 B6 115.9(5) . . . yes
P2 C2 B7 124.4(5) . . . yes
P2 C2 B11 123.4(5) . . . yes
C1 C2 B3 60.5(4) . . . yes
C1 C2 B6 60.7(4) . . . yes
C1 C2 B7 109.9(5) . . . yes
C1 C2 B11 110.0(5) . . . yes
B3 C2 B6 112.5(5) . . . yes
B3 C2 B7 62.3(5) . . . yes
B3 C2 B11 113.2(5) . . . yes
B6 C2 B7 113.2(5) . . . yes
B6 C2 B11 62.2(5) . . . yes
B7 C2 B11 62.3(5) . . . yes
O1 C3 C4 111.8(8) . . . yes
O2 C5 C6 138.3(15) . . . yes
O3 C7 C8 117.6(9) . . . yes
O4 C9 C10 124.7(16) . . . yes
P3 C11 C12 117.7(5) . . . yes
P3 C11 C16 124.5(6) . . . yes
C12 C11 C16 117.8(7) . . . no
C11 C12 C13 121.8(7) . . . no
C12 C13 C14 118.8(8) . . . no
C13 C14 C15 121.0(8) . . . no
C14 C15 C16 119.5(8) . . . no
C11 C16 C15 121.1(8) . . . no
P3 C17 C18 122.2(5) . . . yes
P3 C17 C22 118.4(6) . . . yes
C18 C17 C22 119.4(6) . . . no
C17 C18 C19 119.3(8) . . . no
C18 C19 C20 121.8(10) . . . no
C19 C20 C21 119.8(10) . . . no
C20 C21 C22 120.0(9) . . . no
C17 C22 C21 119.7(8) . . . no
P3 C23 C24 117.9(5) . . . yes
P3 C23 C28 123.6(6) . . . yes
C24 C23 C28 118.3(8) . . . no
C23 C24 C25 120.7(7) . . . no
C24 C25 C26 120.2(9) . . . no
C25 C26 C27 119.8(9) . . . no
C26 C27 C28 120.2(9) . . . no
C23 C28 C27 120.8(8) . . . no
C1 B3 C2 59.0(4) . . . yes
C1 B3 B4 58.2(4) . . . yes
C1 B3 B7 105.9(6) . . . yes
C1 B3 B8 104.2(6) . . . yes
C2 B3 B4 105.3(6) . . . yes
C2 B3 B7 58.7(5) . . . yes
C2 B3 B8 104.4(6) . . . yes
B4 B3 B7 107.2(6) . . . yes
B4 B3 B8 59.2(5) . . . yes
B7 B3 B8 59.5(5) . . . yes
C1 B4 B3 59.0(4) . . . yes
C1 B4 B5 58.7(5) . . . yes
C1 B4 B8 105.3(6) . . . yes
C1 B4 B9 105.7(6) . . . yes
B3 B4 B5 107.6(6) . . . yes
B3 B4 B8 59.8(5) . . . yes
B3 B4 B9 107.7(6) . . . yes
B5 B4 B8 107.8(6) . . . yes
B5 B4 B9 60.5(5) . . . yes
B8 B4 B9 59.6(5) . . . yes
C1 B5 B4 58.6(5) . . . yes
C1 B5 B6 59.6(5) . . . yes
C1 B5 B9 105.2(6) . . . yes
C1 B5 B10 105.7(7) . . . yes
B4 B5 B6 108.0(7) . . . yes
B4 B5 B9 59.9(5) . . . yes
B4 B5 B10 107.9(7) . . . yes
B6 B5 B9 107.5(7) . . . yes
B6 B5 B10 59.6(6) . . . yes
B9 B5 B10 59.9(6) . . . yes
C1 B6 C2 59.1(4) . . . yes
C1 B6 B5 58.9(5) . . . yes
C1 B6 B10 105.6(6) . . . yes
C1 B6 B11 106.2(6) . . . yes
C2 B6 B5 106.5(6) . . . yes
C2 B6 B10 105.4(7) . . . yes
C2 B6 B11 59.0(5) . . . yes
B5 B6 B10 60.2(6) . . . yes
B5 B6 B11 108.0(7) . . . yes
B10 B6 B11 59.4(6) . . . yes
C2 B7 B3 59.1(4) . . . yes
C2 B7 B8 105.1(6) . . . yes
C2 B7 B11 58.9(5) . . . yes
C2 B7 B12 104.9(7) . . . yes
B3 B7 B8 59.9(5) . . . yes
B3 B7 B11 107.9(7) . . . yes
B3 B7 B12 108.5(7) . . . yes
B8 B7 B11 107.2(7) . . . yes
B8 B7 B12 60.5(6) . . . yes
B11 B7 B12 59.0(6) . . . yes
B3 B8 B4 61.0(5) . . . yes
B3 B8 B7 60.6(5) . . . yes
B3 B8 B9 109.6(7) . . . yes
B3 B8 B12 107.9(7) . . . yes
B4 B8 B7 109.5(7) . . . yes
B4 B8 B9 60.9(5) . . . yes
B4 B8 B12 108.6(7) . . . yes
B7 B8 B9 108.4(7) . . . yes
B7 B8 B12 59.2(6) . . . yes
B9 B8 B12 60.1(6) . . . yes
B4 B9 B5 59.7(5) . . . yes
B4 B9 B8 59.5(6) . . . yes
B4 B9 B10 107.1(7) . . . yes
B4 B9 B12 107.6(7) . . . yes
B5 B9 B8 107.1(7) . . . yes
B5 B9 B10 59.1(6) . . . yes
B5 B9 B12 107.3(7) . . . yes
B8 B9 B10 107.9(7) . . . yes
B8 B9 B12 60.1(6) . . . yes
B10 B9 B12 60.3(6) . . . yes
B5 B10 B6 60.2(6) . . . yes
B5 B10 B9 61.0(6) . . . yes
B5 B10 B11 109.3(7) . . . yes
B5 B10 B12 108.2(7) . . . yes
B6 B10 B9 108.8(7) . . . yes
B6 B10 B11 61.2(6) . . . yes
B6 B10 B12 107.7(7) . . . yes
B9 B10 B11 107.9(7) . . . yes
B9 B10 B12 59.6(6) . . . yes
B11 B10 B12 58.9(6) . . . yes
C2 B11 B6 58.9(5) . . . yes
C2 B11 B7 58.8(5) . . . yes
C2 B11 B10 105.4(7) . . . yes
C2 B11 B12 105.2(6) . . . yes
B6 B11 B7 107.6(6) . . . yes
B6 B11 B10 59.5(6) . . . yes
B6 B11 B12 108.4(7) . . . yes
B7 B11 B10 108.6(7) . . . yes
B7 B11 B12 59.4(6) . . . yes
B10 B11 B12 61.5(6) . . . yes
B7 B12 B8 60.3(6) . . . yes
B7 B12 B9 109.2(7) . . . yes
B7 B12 B10 108.8(7) . . . yes
B7 B12 B11 61.6(6) . . . yes
B8 B12 B9 59.8(6) . . . yes
B8 B12 B10 107.5(7) . . . yes
B8 B12 B11 109.1(7) . . . yes
B9 B12 B10 60.1(6) . . . yes
B9 B12 B11 108.8(7) . . . yes
B10 B12 B11 59.6(6) . . . yes

loop_
_geom_bond_atom_site_label_1
_geom_bond_atom_site_label_2
_geom_bond_distance
_geom_bond_site_symmetry_1
_geom_bond_site_symmetry_2
_geom_bond_publ_flag
Cu1 Cl1 2.280(3) . . yes
Cu1 P1 2.248(2) . . yes
Cu1 P2 2.246(3) . . yes
Cu1 P3 2.287(3) . . yes
P1 O1 1.564(6) . . yes
P1 O2 1.593(6) . . yes
P1 C1 1.877(6) . . yes
P2 O3 1.602(6) . . yes
P2 O4 1.571(6) . . yes
P2 C2 1.867(6) . . yes
P3 C11 1.811(7) . . yes
P3 C17 1.827(6) . . yes
P3 C23 1.842(8) . . yes
O1 C3 1.432(12) . . yes
O2 C5 1.254(18) . . yes
O3 C7 1.391(12) . . yes
O4 C9 1.378(18) . . yes
C1 C2 1.687(8) . . no
C1 B3 1.713(10) . . yes
C1 B4 1.699(10) . . yes
C1 B5 1.701(11) . . yes
C1 B6 1.714(10) . . yes
C2 B3 1.716(10) . . yes
C2 B6 1.708(11) . . yes
C2 B7 1.708(12) . . yes
C2 B11 1.709(11) . . yes
C3 C4 1.420(15) . . no
C5 C6 1.235(16) . . no
C7 C8 1.396(16) . . no
C9 C10 1.14(2) . . no
C11 C12 1.385(11) . . no
C11 C16 1.379(9) . . no
C12 C13 1.383(11) . . no
C13 C14 1.376(12) . . no
C14 C15 1.361(14) . . no
C15 C16 1.392(12) . . no
C17 C18 1.381(12) . . no
C17 C22 1.369(11) . . no
C18 C19 1.384(14) . . no
C19 C20 1.337(15) . . no
C20 C21 1.362(16) . . no
C21 C22 1.404(12) . . no
C23 C24 1.382(10) . . no
C23 C28 1.376(11) . . no
C24 C25 1.387(12) . . no
C25 C26 1.371(13) . . no
C26 C27 1.357(14) . . no
C27 C28 1.396(15) . . no
B3 B4 1.779(11) . . yes
B3 B7 1.770(13) . . yes
B3 B8 1.758(13) . . yes
B4 B5 1.767(13) . . yes
B4 B8 1.747(14) . . yes
B4 B9 1.771(13) . . yes
B5 B6 1.745(14) . . yes
B5 B9 1.781(14) . . yes
B5 B10 1.747(15) . . yes
B6 B10 1.736(14) . . yes
B6 B11 1.765(15) . . yes
B7 B8 1.751(14) . . yes
B7 B11 1.768(14) . . yes
B7 B12 1.730(14) . . yes
B8 B9 1.748(14) . . yes
B8 B12 1.753(15) . . yes
B9 B10 1.762(15) . . yes
B9 B12 1.753(15) . . yes
B10 B11 1.733(15) . . yes
B10 B12 1.766(16) . . yes
B11 B12 1.722(15) . . yes

loop_
_geom_torsion_atom_site_label_1
_geom_torsion_atom_site_label_2
_geom_torsion_atom_site_label_3
_geom_torsion_atom_site_label_4
_geom_torsion
_geom_torsion_site_symmetry_1
_geom_torsion_site_symmetry_2
_geom_torsion_site_symmetry_3
_geom_torsion_site_symmetry_4
_geom_torsion_publ_flag
Cl1 Cu1 P1 O1 -2.3(3) . . . . no
Cl1 Cu1 P1 O2 -137.9(3) . . . . no
Cl1 Cu1 P1 C1 110.2(2) . . . . no
P2 Cu1 P1 O1 -118.5(3) . . . . no
P2 Cu1 P1 O2 105.9(3) . . . . no
P2 Cu1 P1 C1 -6.0(2) . . . . no
P3 Cu1 P1 O1 118.7(3) . . . . no
P3 Cu1 P1 O2 -16.9(3) . . . . no
P3 Cu1 P1 C1 -128.8(2) . . . . no
Cl1 Cu1 P2 O3 142.6(3) . . . . no
Cl1 Cu1 P2 O4 5.4(3) . . . . no
Cl1 Cu1 P2 C2 -108.9(2) . . . . no
P1 Cu1 P2 O3 -102.5(3) . . . . no
P1 Cu1 P2 O4 120.3(3) . . . . no
P1 Cu1 P2 C2 6.0(2) . . . . no
P3 Cu1 P2 O3 17.0(3) . . . . no
P3 Cu1 P2 O4 -120.2(3) . . . . no
P3 Cu1 P2 C2 125.5(2) . . . . no
Cl1 Cu1 P3 C11 79.4(3) . . . . no
Cl1 Cu1 P3 C17 -38.7(3) . . . . no
Cl1 Cu1 P3 C23 -159.0(2) . . . . no
P1 Cu1 P3 C11 -44.1(3) . . . . no
P1 Cu1 P3 C17 -162.2(3) . . . . no
P1 Cu1 P3 C23 77.5(2) . . . . no
P2 Cu1 P3 C11 -152.1(3) . . . . no
P2 Cu1 P3 C17 89.8(3) . . . . no
P2 Cu1 P3 C23 -30.5(2) . . . . no
Cu1 P1 O1 C3 -37.9(7) . . . . no
O2 P1 O1 C3 101.3(6) . . . . no
C1 P1 O1 C3 -155.9(6) . . . . no
Cu1 P1 O2 C5 125.7(11) . . . . no
O1 P1 O2 C5 -17.4(12) . . . . no
C1 P1 O2 C5 -117.8(12) . . . . no
Cu1 P1 C1 C2 4.4(4) . . . . no
Cu1 P1 C1 B3 72.3(4) . . . . no
Cu1 P1 C1 B4 146.9(5) . . . . no
Cu1 P1 C1 B5 -134.1(5) . . . . no
Cu1 P1 C1 B6 -62.6(5) . . . . no
O1 P1 C1 C2 134.2(4) . . . . no
O1 P1 C1 B3 -157.9(4) . . . . no
O1 P1 C1 B4 -83.3(6) . . . . no
O1 P1 C1 B5 -4.3(6) . . . . no
O1 P1 C1 B6 67.2(5) . . . . no
O2 P1 C1 C2 -117.9(4) . . . . no
O2 P1 C1 B3 -50.0(5) . . . . no
O2 P1 C1 B4 24.7(6) . . . . no
O2 P1 C1 B5 103.7(6) . . . . no
O2 P1 C1 B6 175.1(5) . . . . no
Cu1 P2 O3 C7 -67.6(7) . . . . no
O4 P2 O3 C7 77.1(7) . . . . no
C2 P2 O3 C7 177.4(7) . . . . no
Cu1 P2 O4 C9 14.3(10) . . . . no
O3 P2 O4 C9 -129.3(9) . . . . no
C2 P2 O4 C9 133.0(9) . . . . no
Cu1 P2 C2 C1 -4.7(4) . . . . no
Cu1 P2 C2 B3 -73.2(5) . . . . no
Cu1 P2 C2 B6 63.6(5) . . . . no
Cu1 P2 C2 B7 -146.8(5) . . . . no
Cu1 P2 C2 B11 136.1(6) . . . . no
O3 P2 C2 C1 121.2(4) . . . . no
O3 P2 C2 B3 52.7(5) . . . . no
O3 P2 C2 B6 -170.5(5) . . . . no
O3 P2 C2 B7 -21.0(6) . . . . no
O3 P2 C2 B11 -98.1(6) . . . . no
O4 P2 C2 C1 -134.9(4) . . . . no
O4 P2 C2 B3 156.6(5) . . . . no
O4 P2 C2 B6 -66.7(5) . . . . no
O4 P2 C2 B7 82.9(6) . . . . no
O4 P2 C2 B11 5.8(7) . . . . no
Cu1 P3 C11 C12 -41.4(6) . . . . no
Cu1 P3 C11 C16 140.6(5) . . . . no
C17 P3 C11 C12 83.2(6) . . . . no
C17 P3 C11 C16 -94.9(6) . . . . no
C23 P3 C11 C12 -167.9(5) . . . . no
C23 P3 C11 C16 14.0(7) . . . . no
Cu1 P3 C17 C18 153.2(6) . . . . no
Cu1 P3 C17 C22 -26.3(7) . . . . no
C11 P3 C17 C18 29.2(8) . . . . no
C11 P3 C17 C22 -150.3(6) . . . . no
C23 P3 C17 C18 -80.8(8) . . . . no
C23 P3 C17 C22 99.7(7) . . . . no
Cu1 P3 C23 C24 -50.8(6) . . . . no
Cu1 P3 C23 C28 123.5(6) . . . . no
C11 P3 C23 C24 75.1(6) . . . . no
C11 P3 C23 C28 -110.6(7) . . . . no
C17 P3 C23 C24 -176.7(6) . . . . no
C17 P3 C23 C28 -2.5(7) . . . . no
P1 O1 C3 C4 159.4(7) . . . . no
P1 O2 C5 C6 -142(2) . . . . no
P2 O3 C7 C8 -100.0(11) . . . . no
P2 O4 C9 C10 -179.4(16) . . . . no
P1 C1 C2 P2 0.2(5) . . . . no
P1 C1 C2 B3 108.3(5) . . . . no
P1 C1 C2 B6 -106.3(5) . . . . no
P1 C1 C2 B7 147.6(4) . . . . no
P1 C1 C2 B11 -145.6(5) . . . . no
B3 C1 C2 P2 -108.2(5) . . . . no
B3 C1 C2 B6 145.3(6) . . . . no
B3 C1 C2 B7 39.3(5) . . . . no
B3 C1 C2 B11 106.1(6) . . . . no
B4 C1 C2 P2 -148.2(4) . . . . no
B4 C1 C2 B3 -40.0(5) . . . . no
B4 C1 C2 B6 105.3(6) . . . . no
B4 C1 C2 B7 -0.8(6) . . . . no
B4 C1 C2 B11 66.0(7) . . . . no
B5 C1 C2 P2 144.7(5) . . . . no
B5 C1 C2 B3 -107.1(6) . . . . no
B5 C1 C2 B6 38.2(6) . . . . no
B5 C1 C2 B7 -67.9(6) . . . . no
B5 C1 C2 B11 -1.1(7) . . . . no
B6 C1 C2 P2 106.5(5) . . . . no
B6 C1 C2 B3 -145.3(6) . . . . no
B6 C1 C2 B7 -106.1(6) . . . . no
B6 C1 C2 B11 -39.3(6) . . . . no
P1 C1 B3 C2 -103.9(4) . . . . no
P1 C1 B3 B4 118.8(5) . . . . no
P1 C1 B3 B7 -140.6(5) . . . . no
P1 C1 B3 B8 157.6(5) . . . . no
C2 C1 B3 B4 -137.3(5) . . . . no
C2 C1 B3 B7 -36.7(5) . . . . no
C2 C1 B3 B8 -98.5(6) . . . . no
B4 C1 B3 C2 137.3(5) . . . . no
B4 C1 B3 B7 100.6(6) . . . . no
B4 C1 B3 B8 38.8(5) . . . . no
B5 C1 B3 C2 99.7(6) . . . . no
B5 C1 B3 B4 -37.6(6) . . . . no
B5 C1 B3 B7 63.1(7) . . . . no
B5 C1 B3 B8 1.3(7) . . . . no
B6 C1 B3 C2 32.3(5) . . . . no
B6 C1 B3 B4 -105.0(6) . . . . no
B6 C1 B3 B7 -4.4(7) . . . . no
B6 C1 B3 B8 -66.2(7) . . . . no
P1 C1 B4 B3 -104.7(6) . . . . no
P1 C1 B4 B5 114.2(6) . . . . no
P1 C1 B4 B8 -144.0(5) . . . . no
P1 C1 B4 B9 153.9(5) . . . . no
C2 C1 B4 B3 39.0(5) . . . . no
C2 C1 B4 B5 -102.1(6) . . . . no
C2 C1 B4 B8 -0.3(7) . . . . no
C2 C1 B4 B9 -62.4(7) . . . . no
B3 C1 B4 B5 -141.1(6) . . . . no
B3 C1 B4 B8 -39.4(6) . . . . no
B3 C1 B4 B9 -101.5(7) . . . . no
B5 C1 B4 B3 141.1(6) . . . . no
B5 C1 B4 B8 101.8(7) . . . . no
B5 C1 B4 B9 39.7(6) . . . . no
B6 C1 B4 B3 104.3(6) . . . . no
B6 C1 B4 B5 -36.9(6) . . . . no
B6 C1 B4 B8 64.9(7) . . . . no
B6 C1 B4 B9 2.8(8) . . . . no
P1 C1 B5 B4 -116.7(6) . . . . no
P1 C1 B5 B6 102.4(6) . . . . no
P1 C1 B5 B9 -155.9(5) . . . . no
P1 C1 B5 B10 141.7(6) . . . . no
C2 C1 B5 B4 103.3(6) . . . . no
C2 C1 B5 B6 -37.7(6) . . . . no
C2 C1 B5 B9 64.0(7) . . . . no
C2 C1 B5 B10 1.6(8) . . . . no
B3 C1 B5 B4 37.6(6) . . . . no
B3 C1 B5 B6 -103.3(6) . . . . no
B3 C1 B5 B9 -1.7(8) . . . . no
B3 C1 B5 B10 -64.0(8) . . . . no
B4 C1 B5 B6 -141.0(7) . . . . no
B4 C1 B5 B9 -39.3(6) . . . . no
B4 C1 B5 B10 -101.7(7) . . . . no
B6 C1 B5 B4 141.0(7) . . . . no
B6 C1 B5 B9 101.7(7) . . . . no
B6 C1 B5 B10 39.3(7) . . . . no
P1 C1 B6 C2 104.5(5) . . . . no
P1 C1 B6 B5 -117.1(6) . . . . no
P1 C1 B6 B10 -156.6(6) . . . . no
P1 C1 B6 B11 141.4(5) . . . . no
C2 C1 B6 B5 138.4(6) . . . . no
C2 C1 B6 B10 98.9(7) . . . . no
C2 C1 B6 B11 36.9(5) . . . . no
B3 C1 B6 C2 -32.4(5) . . . . no
B3 C1 B6 B5 106.0(6) . . . . no
B3 C1 B6 B10 66.5(8) . . . . no
B3 C1 B6 B11 4.5(8) . . . . no
B4 C1 B6 C2 -101.1(6) . . . . no
B4 C1 B6 B5 37.3(6) . . . . no
B4 C1 B6 B10 -2.2(9) . . . . no
B4 C1 B6 B11 -64.2(7) . . . . no
B5 C1 B6 C2 -138.4(6) . . . . no
B5 C1 B6 B10 -39.6(7) . . . . no
B5 C1 B6 B11 -101.5(7) . . . . no
P2 C2 B3 C1 105.7(5) . . . . no
P2 C2 B3 B4 142.4(5) . . . . no
P2 C2 B3 B7 -116.5(5) . . . . no
P2 C2 B3 B8 -156.2(5) . . . . no
C1 C2 B3 B4 36.7(5) . . . . no
C1 C2 B3 B7 137.8(5) . . . . no
C1 C2 B3 B8 98.1(6) . . . . no
B6 C2 B3 C1 -32.5(5) . . . . no
B6 C2 B3 B4 4.3(7) . . . . no
B6 C2 B3 B7 105.3(6) . . . . no
B6 C2 B3 B8 65.7(7) . . . . no
B7 C2 B3 C1 -137.8(5) . . . . no
B7 C2 B3 B4 -101.1(6) . . . . no
B7 C2 B3 B8 -39.6(6) . . . . no
B11 C2 B3 C1 -100.6(6) . . . . no
B11 C2 B3 B4 -63.9(7) . . . . no
B11 C2 B3 B7 37.1(6) . . . . no
B11 C2 B3 B8 -2.5(8) . . . . no
P2 C2 B6 C1 -106.5(5) . . . . no
P2 C2 B6 B5 -142.8(5) . . . . no
P2 C2 B6 B10 154.3(5) . . . . no
P2 C2 B6 B11 115.8(5) . . . . no
C1 C2 B6 B5 -36.4(5) . . . . no
C1 C2 B6 B10 -99.3(7) . . . . no
C1 C2 B6 B11 -137.7(6) . . . . no
B3 C2 B6 C1 32.4(5) . . . . no
B3 C2 B6 B5 -4.0(8) . . . . no
B3 C2 B6 B10 -66.9(7) . . . . no
B3 C2 B6 B11 -105.4(6) . . . . no
B7 C2 B6 C1 100.6(6) . . . . no
B7 C2 B6 B5 64.3(8) . . . . no
B7 C2 B6 B10 1.3(8) . . . . no
B7 C2 B6 B11 -37.1(6) . . . . no
B11 C2 B6 C1 137.7(6) . . . . no
B11 C2 B6 B5 101.4(7) . . . . no
B11 C2 B6 B10 38.5(6) . . . . no
P2 C2 B7 B3 105.6(5) . . . . no
P2 C2 B7 B8 145.6(5) . . . . no
P2 C2 B7 B11 -113.2(6) . . . . no
P2 C2 B7 B12 -151.6(5) . . . . no
C1 C2 B7 B3 -38.5(5) . . . . no
C1 C2 B7 B8 1.5(7) . . . . no
C1 C2 B7 B11 102.8(6) . . . . no
C1 C2 B7 B12 64.4(7) . . . . no
B3 C2 B7 B8 40.0(6) . . . . no
B3 C2 B7 B11 141.2(6) . . . . no
B3 C2 B7 B12 102.9(7) . . . . no
B6 C2 B7 B3 -104.1(6) . . . . no
B6 C2 B7 B8 -64.1(7) . . . . no
B6 C2 B7 B11 37.1(6) . . . . no
B6 C2 B7 B12 -1.3(8) . . . . no
B11 C2 B7 B3 -141.2(6) . . . . no
B11 C2 B7 B8 -101.2(7) . . . . no
B11 C2 B7 B12 -38.4(6) . . . . no
P2 C2 B11 B6 -104.1(6) . . . . no
P2 C2 B11 B7 114.7(6) . . . . no
P2 C2 B11 B10 -142.6(6) . . . . no
P2 C2 B11 B12 153.4(6) . . . . no
C1 C2 B11 B6 38.6(6) . . . . no
C1 C2 B11 B7 -102.6(6) . . . . no
C1 C2 B11 B10 0.1(8) . . . . no
C1 C2 B11 B12 -64.0(8) . . . . no
B3 C2 B11 B6 104.1(6) . . . . no
B3 C2 B11 B7 -37.1(6) . . . . no
B3 C2 B11 B10 65.6(8) . . . . no
B3 C2 B11 B12 1.5(9) . . . . no
B6 C2 B11 B7 -141.2(6) . . . . no
B6 C2 B11 B10 -38.5(7) . . . . no
B6 C2 B11 B12 -102.6(8) . . . . no
B7 C2 B11 B6 141.2(6) . . . . no
B7 C2 B11 B10 102.7(8) . . . . no
B7 C2 B11 B12 38.7(7) . . . . no
P3 C11 C12 C13 -176.0(6) . . . . no
C16 C11 C12 C13 2.2(11) . . . . no
P3 C11 C16 C15 176.2(6) . . . . no
C12 C11 C16 C15 -1.8(11) . . . . no
C11 C12 C13 C14 -1.3(11) . . . . no
C12 C13 C14 C15 -0.1(12) . . . . no
C13 C14 C15 C16 0.4(13) . . . . no
C14 C15 C16 C11 0.6(13) . . . . no
P3 C17 C18 C19 179.1(8) . . . . no
C22 C17 C18 C19 -1.5(14) . . . . no
P3 C17 C22 C21 -178.7(8) . . . . no
C18 C17 C22 C21 1.8(13) . . . . no
C17 C18 C19 C20 0.9(17) . . . . no
C18 C19 C20 C21 -0.8(18) . . . . no
C19 C20 C21 C22 1.1(19) . . . . no
C20 C21 C22 C17 -1.7(16) . . . . no
P3 C23 C24 C25 174.3(6) . . . . no
C28 C23 C24 C25 -0.3(11) . . . . no
P3 C23 C28 C27 -172.2(7) . . . . no
C24 C23 C28 C27 2.0(12) . . . . no
C23 C24 C25 C26 -2.0(12) . . . . no
C24 C25 C26 C27 2.6(13) . . . . no
C25 C26 C27 C28 -0.9(14) . . . . no
C26 C27 C28 C23 -1.4(14) . . . . no
C1 B3 B4 B5 34.2(6) . . . . no
C1 B3 B4 B8 135.0(6) . . . . no
C1 B3 B4 B9 98.0(6) . . . . no
C2 B3 B4 C1 -37.1(5) . . . . no
C2 B3 B4 B5 -2.8(8) . . . . no
C2 B3 B4 B8 97.9(6) . . . . no
C2 B3 B4 B9 61.0(7) . . . . no
B7 B3 B4 C1 -98.4(6) . . . . no
B7 B3 B4 B5 -64.1(8) . . . . no
B7 B3 B4 B8 36.6(6) . . . . no
B7 B3 B4 B9 -0.3(8) . . . . no
B8 B3 B4 C1 -135.0(6) . . . . no
B8 B3 B4 B5 -100.7(7) . . . . no
B8 B3 B4 B9 -36.9(6) . . . . no
C1 B3 B7 C2 36.8(5) . . . . no
C1 B3 B7 B8 -97.4(6) . . . . no
C1 B3 B7 B11 2.5(8) . . . . no
C1 B3 B7 B12 -59.9(8) . . . . no
C2 B3 B7 B8 -134.2(6) . . . . no
C2 B3 B7 B11 -34.3(5) . . . . no
C2 B3 B7 B12 -96.7(7) . . . . no
B4 B3 B7 C2 97.7(6) . . . . no
B4 B3 B7 B8 -36.5(6) . . . . no
B4 B3 B7 B11 63.4(8) . . . . no
B4 B3 B7 B12 1.1(9) . . . . no
B8 B3 B7 C2 134.2(6) . . . . no
B8 B3 B7 B11 99.9(7) . . . . no
B8 B3 B7 B12 37.5(7) . . . . no
C1 B3 B8 B4 -38.3(5) . . . . no
C1 B3 B8 B7 100.3(6) . . . . no
C1 B3 B8 B9 -0.3(8) . . . . no
C1 B3 B8 B12 63.5(7) . . . . no
C2 B3 B8 B4 -99.4(6) . . . . no
C2 B3 B8 B7 39.2(6) . . . . no
C2 B3 B8 B9 -61.4(7) . . . . no
C2 B3 B8 B12 2.4(8) . . . . no
B4 B3 B8 B7 138.6(7) . . . . no
B4 B3 B8 B9 38.0(6) . . . . no
B4 B3 B8 B12 101.8(7) . . . . no
B7 B3 B8 B4 -138.6(7) . . . . no
B7 B3 B8 B9 -100.6(7) . . . . no
B7 B3 B8 B12 -36.8(6) . . . . no
C1 B4 B5 B6 34.9(6) . . . . no
C1 B4 B5 B9 135.0(6) . . . . no
C1 B4 B5 B10 97.9(7) . . . . no
B3 B4 B5 C1 -34.3(5) . . . . no
B3 B4 B5 B6 0.5(9) . . . . no
B3 B4 B5 B9 100.7(7) . . . . no
B3 B4 B5 B10 63.5(8) . . . . no
B8 B4 B5 C1 -97.5(6) . . . . no
B8 B4 B5 B6 -62.6(8) . . . . no
B8 B4 B5 B9 37.6(6) . . . . no
B8 B4 B5 B10 0.4(8) . . . . no
B9 B4 B5 C1 -135.0(6) . . . . no
B9 B4 B5 B6 -100.2(7) . . . . no
B9 B4 B5 B10 -37.2(6) . . . . no
C1 B4 B8 B3 39.0(5) . . . . no
C1 B4 B8 B7 1.3(8) . . . . no
C1 B4 B8 B9 -99.5(6) . . . . no
C1 B4 B8 B12 -61.7(8) . . . . no
B3 B4 B8 B7 -37.7(6) . . . . no
B3 B4 B8 B9 -138.4(7) . . . . no
B3 B4 B8 B12 -100.6(7) . . . . no
B5 B4 B8 B3 100.5(6) . . . . no
B5 B4 B8 B7 62.8(8) . . . . no
B5 B4 B8 B9 -38.0(6) . . . . no
B5 B4 B8 B12 -0.2(9) . . . . no
B9 B4 B8 B3 138.4(7) . . . . no
B9 B4 B8 B7 100.8(7) . . . . no
B9 B4 B8 B12 37.8(7) . . . . no
C1 B4 B9 B5 -38.9(6) . . . . no
C1 B4 B9 B8 98.8(6) . . . . no
C1 B4 B9 B10 -2.2(9) . . . . no
C1 B4 B9 B12 61.3(8) . . . . no
B3 B4 B9 B5 -100.7(6) . . . . no
B3 B4 B9 B8 37.0(6) . . . . no
B3 B4 B9 B10 -64.0(8) . . . . no
B3 B4 B9 B12 -0.5(9) . . . . no
B5 B4 B9 B8 137.7(7) . . . . no
B5 B4 B9 B10 36.6(7) . . . . no
B5 B4 B9 B12 100.2(7) . . . . no
B8 B4 B9 B5 -137.7(7) . . . . no
B8 B4 B9 B10 -101.1(8) . . . . no
B8 B4 B9 B12 -37.5(7) . . . . no
C1 B5 B6 C2 36.4(5) . . . . no
C1 B5 B6 B10 135.0(7) . . . . no
C1 B5 B6 B11 98.4(6) . . . . no
B4 B5 B6 C1 -34.4(6) . . . . no
B4 B5 B6 C2 2.0(8) . . . . no
B4 B5 B6 B10 100.6(8) . . . . no
B4 B5 B6 B11 64.0(8) . . . . no
B9 B5 B6 C1 -97.6(7) . . . . no
B9 B5 B6 C2 -61.2(8) . . . . no
B9 B5 B6 B10 37.4(7) . . . . no
B9 B5 B6 B11 0.8(9) . . . . no
B10 B5 B6 C1 -135.0(7) . . . . no
B10 B5 B6 C2 -98.6(7) . . . . no
B10 B5 B6 B11 -36.6(7) . . . . no
C1 B5 B9 B4 38.7(5) . . . . no
C1 B5 B9 B8 1.3(8) . . . . no
C1 B5 B9 B10 -99.7(7) . . . . no
C1 B5 B9 B12 -61.9(8) . . . . no
B4 B5 B9 B8 -37.4(6) . . . . no
B4 B5 B9 B10 -138.3(7) . . . . no
B4 B5 B9 B12 -100.6(7) . . . . no
B6 B5 B9 B4 101.1(7) . . . . no
B6 B5 B9 B8 63.7(8) . . . . no
B6 B5 B9 B10 -37.3(7) . . . . no
B6 B5 B9 B12 0.5(9) . . . . no
B10 B5 B9 B4 138.3(7) . . . . no
B10 B5 B9 B8 101.0(8) . . . . no
B10 B5 B9 B12 37.7(7) . . . . no
C1 B5 B10 B6 -39.3(6) . . . . no
C1 B5 B10 B9 98.7(7) . . . . no
C1 B5 B10 B11 -1.6(10) . . . . no
C1 B5 B10 B12 61.0(9) . . . . no
B4 B5 B10 B6 -100.8(7) . . . . no
B4 B5 B10 B9 37.2(6) . . . . no
B4 B5 B10 B11 -63.1(9) . . . . no
B4 B5 B10 B12 -0.4(9) . . . . no
B6 B5 B10 B9 138.0(7) . . . . no
B6 B5 B10 B11 37.7(7) . . . . no
B6 B5 B10 B12 100.3(8) . . . . no
B9 B5 B10 B6 -138.0(7) . . . . no
B9 B5 B10 B11 -100.2(8) . . . . no
B9 B5 B10 B12 -37.6(7) . . . . no
C1 B6 B10 B5 38.9(6) . . . . no
C1 B6 B10 B9 0.7(9) . . . . no
C1 B6 B10 B11 -99.8(7) . . . . no
C1 B6 B10 B12 -62.4(9) . . . . no
C2 B6 B10 B5 100.5(7) . . . . no
C2 B6 B10 B9 62.3(9) . . . . no
C2 B6 B10 B11 -38.3(6) . . . . no
C2 B6 B10 B12 -0.8(9) . . . . no
B5 B6 B10 B9 -38.2(7) . . . . no
B5 B6 B10 B11 -138.8(7) . . . . no
B5 B6 B10 B12 -101.3(8) . . . . no
B11 B6 B10 B5 138.8(7) . . . . no
B11 B6 B10 B9 100.5(8) . . . . no
B11 B6 B10 B12 37.5(7) . . . . no
C1 B6 B11 C2 -36.9(5) . . . . no
C1 B6 B11 B7 -2.7(8) . . . . no
C1 B6 B11 B10 98.9(7) . . . . no
C1 B6 B11 B12 60.1(8) . . . . no
C2 B6 B11 B7 34.2(6) . . . . no
C2 B6 B11 B10 135.8(7) . . . . no
C2 B6 B11 B12 97.0(7) . . . . no
B5 B6 B11 C2 -98.8(6) . . . . no
B5 B6 B11 B7 -64.6(8) . . . . no
B5 B6 B11 B10 37.0(7) . . . . no
B5 B6 B11 B12 -1.8(9) . . . . no
B10 B6 B11 C2 -135.8(7) . . . . no
B10 B6 B11 B7 -101.6(7) . . . . no
B10 B6 B11 B12 -38.8(7) . . . . no
C2 B7 B8 B3 -39.6(5) . . . . no
C2 B7 B8 B4 -1.7(8) . . . . no
C2 B7 B8 B9 63.0(8) . . . . no
C2 B7 B8 B12 98.8(7) . . . . no
B3 B7 B8 B4 37.8(6) . . . . no
B3 B7 B8 B9 102.6(7) . . . . no
B3 B7 B8 B12 138.4(7) . . . . no
B11 B7 B8 B3 -101.1(7) . . . . no
B11 B7 B8 B4 -63.2(8) . . . . no
B11 B7 B8 B9 1.6(9) . . . . no
B11 B7 B8 B12 37.3(7) . . . . no
B12 B7 B8 B3 -138.4(7) . . . . no
B12 B7 B8 B4 -100.6(8) . . . . no
B12 B7 B8 B9 -35.8(7) . . . . no
C2 B7 B11 B6 -34.2(6) . . . . no
C2 B7 B11 B10 -97.2(7) . . . . no
C2 B7 B11 B12 -135.6(7) . . . . no
B3 B7 B11 C2 34.4(5) . . . . no
B3 B7 B11 B6 0.1(8) . . . . no
B3 B7 B11 B10 -62.8(9) . . . . no
B3 B7 B11 B12 -101.2(7) . . . . no
B8 B7 B11 C2 97.5(7) . . . . no
B8 B7 B11 B6 63.3(8) . . . . no
B8 B7 B11 B10 0.4(9) . . . . no
B8 B7 B11 B12 -38.0(7) . . . . no
B12 B7 B11 C2 135.6(7) . . . . no
B12 B7 B11 B6 101.3(7) . . . . no
B12 B7 B11 B10 38.4(7) . . . . no
C2 B7 B12 B8 -99.1(7) . . . . no
C2 B7 B12 B9 -63.2(8) . . . . no
C2 B7 B12 B10 0.7(9) . . . . no
C2 B7 B12 B11 38.3(6) . . . . no
B3 B7 B12 B8 -37.3(6) . . . . no
B3 B7 B12 B9 -1.4(9) . . . . no
B3 B7 B12 B10 62.6(9) . . . . no
B3 B7 B12 B11 100.2(8) . . . . no
B8 B7 B12 B9 35.9(7) . . . . no
B8 B7 B12 B10 99.8(8) . . . . no
B8 B7 B12 B11 137.4(8) . . . . no
B11 B7 B12 B8 -137.4(8) . . . . no
B11 B7 B12 B9 -101.6(8) . . . . no
B11 B7 B12 B10 -37.6(7) . . . . no
B3 B8 B9 B4 -38.1(6) . . . . no
B3 B8 B9 B5 -0.6(9) . . . . no
B3 B8 B9 B10 61.6(9) . . . . no
B3 B8 B9 B12 99.9(7) . . . . no
B4 B8 B9 B5 37.4(6) . . . . no
B4 B8 B9 B10 99.7(7) . . . . no
B4 B8 B9 B12 138.0(7) . . . . no
B7 B8 B9 B4 -102.5(7) . . . . no
B7 B8 B9 B5 -65.1(8) . . . . no
B7 B8 B9 B10 -2.9(9) . . . . no
B7 B8 B9 B12 35.4(7) . . . . no
B12 B8 B9 B4 -138.0(7) . . . . no
B12 B8 B9 B5 -100.5(7) . . . . no
B12 B8 B9 B10 -38.3(7) . . . . no
B3 B8 B12 B7 37.4(6) . . . . no
B3 B8 B12 B9 -102.8(7) . . . . no
B3 B8 B12 B10 -64.7(9) . . . . no
B3 B8 B12 B11 -1.6(10) . . . . no
B4 B8 B12 B7 102.0(7) . . . . no
B4 B8 B12 B9 -38.1(6) . . . . no
B4 B8 B12 B10 -0.1(9) . . . . no
B4 B8 B12 B11 63.0(9) . . . . no
B7 B8 B12 B9 -140.2(7) . . . . no
B7 B8 B12 B10 -102.1(8) . . . . no
B7 B8 B12 B11 -39.1(7) . . . . no
B9 B8 B12 B7 140.2(7) . . . . no
B9 B8 B12 B10 38.1(7) . . . . no
B9 B8 B12 B11 101.1(8) . . . . no
B4 B9 B10 B5 -36.9(7) . . . . no
B4 B9 B10 B6 1.0(10) . . . . no
B4 B9 B10 B11 65.8(9) . . . . no
B4 B9 B10 B12 100.9(8) . . . . no
B5 B9 B10 B6 37.9(7) . . . . no
B5 B9 B10 B11 102.7(8) . . . . no
B5 B9 B10 B12 137.8(7) . . . . no
B8 B9 B10 B5 -99.6(8) . . . . no
B8 B9 B10 B6 -61.7(9) . . . . no
B8 B9 B10 B11 3.1(10) . . . . no
B8 B9 B10 B12 38.2(7) . . . . no
B12 B9 B10 B5 -137.8(7) . . . . no
B12 B9 B10 B6 -99.9(8) . . . . no
B12 B9 B10 B11 -35.1(7) . . . . no
B4 B9 B12 B7 1.2(9) . . . . no
B4 B9 B12 B8 37.3(7) . . . . no
B4 B9 B12 B10 -100.0(7) . . . . no
B4 B9 B12 B11 -64.4(9) . . . . no
B5 B9 B12 B7 64.0(9) . . . . no
B5 B9 B12 B8 100.1(7) . . . . no
B5 B9 B12 B10 -37.2(7) . . . . no
B5 B9 B12 B11 -1.6(9) . . . . no
B8 B9 B12 B7 -36.1(7) . . . . no
B8 B9 B12 B10 -137.3(7) . . . . no
B8 B9 B12 B11 -101.7(8) . . . . no
B10 B9 B12 B7 101.2(8) . . . . no
B10 B9 B12 B8 137.3(7) . . . . no
B10 B9 B12 B11 35.6(7) . . . . no
B5 B10 B11 C2 0.9(10) . . . . no
B5 B10 B11 B6 -37.3(7) . . . . no
B5 B10 B11 B7 62.7(10) . . . . no
B5 B10 B11 B12 100.1(8) . . . . no
B6 B10 B11 C2 38.2(6) . . . . no
B6 B10 B11 B7 100.0(7) . . . . no
B6 B10 B11 B12 137.4(7) . . . . no
B9 B10 B11 C2 -63.8(9) . . . . no
B9 B10 B11 B6 -102.1(8) . . . . no
B9 B10 B11 B7 -2.1(10) . . . . no
B9 B10 B11 B12 35.4(7) . . . . no
B12 B10 B11 C2 -99.2(7) . . . . no
B12 B10 B11 B6 -137.4(7) . . . . no
B12 B10 B11 B7 -37.5(7) . . . . no
B5 B10 B12 B7 -63.5(9) . . . . no
B5 B10 B12 B8 0.3(10) . . . . no
B5 B10 B12 B9 38.3(7) . . . . no
B5 B10 B12 B11 -102.0(8) . . . . no
B6 B10 B12 B7 0.1(10) . . . . no
B6 B10 B12 B8 63.9(9) . . . . no
B6 B10 B12 B9 101.8(8) . . . . no
B6 B10 B12 B11 -38.5(7) . . . . no
B9 B10 B12 B7 -101.8(8) . . . . no
B9 B10 B12 B8 -37.9(7) . . . . no
B9 B10 B12 B11 -140.3(7) . . . . no
B11 B10 B12 B7 38.5(7) . . . . no
B11 B10 B12 B8 102.4(8) . . . . no
B11 B10 B12 B9 140.3(7) . . . . no
C2 B11 B12 B7 -38.4(6) . . . . no
C2 B11 B12 B8 0.1(9) . . . . no
C2 B11 B12 B9 63.8(9) . . . . no
C2 B11 B12 B10 99.6(7) . . . . no
B6 B11 B12 B7 -100.1(7) . . . . no
B6 B11 B12 B8 -61.6(9) . . . . no
B6 B11 B12 B9 2.1(9) . . . . no
B6 B11 B12 B10 37.9(7) . . . . no
B7 B11 B12 B8 38.5(7) . . . . no
B7 B11 B12 B9 102.1(8) . . . . no
B7 B11 B12 B10 137.9(7) . . . . no
B10 B11 B12 B7 -137.9(7) . . . . no
B10 B11 B12 B8 -99.5(8) . . . . no
B10 B11 B12 B9 -35.8(7) . . . . no
